data_7226353
loop_
_publ_author_name
'Wang, Zai-ying'
'Sang, Xia-Nan'
'Sun, Ke'
'Huang, Sheng-dong'
'Chen, Sheng-shuang'
'Xue, Chunmei'
'Ban, Lanfeng'
'Li, Zhanlin'
'Hua, Huiming'
'Pei, Yuehu'
'Bai, Jiao'

_publ_section_title
;
 Lecanicillones A--C, Three Dimeric Isomers of Spiciferone A with
 Cyclobutane Ring from an Entomopathogenic Fungus Lecanicillium sp. PR-M-3
;
_journal_name_full 'RSC Adv.'
_journal_paper_doi 10.1039/C6RA11422A
_journal_year 2016
_chemical_absolute_configuration ad
_chemical_compound_source ' Lecanicillium sp. '
_chemical_formula_moiety 'C28 H32 O6'
_chemical_formula_sum 'C28 H32 O6'
_chemical_formula_weight 464.54
_chemical_name_systematic 'Lecanicillone A'
_space_group_crystal_system monoclinic
_space_group_IT_number 4
_space_group_name_Hall 'P 2yb'
_space_group_name_H-M_alt 'P 1 21 1'
_symmetry_space_group_name_Hall 'P 2yb'
_symmetry_space_group_name_H-M 'P 1 21 1'
_atom_sites_solution_hydrogens geom
_atom_sites_solution_primary direct
_atom_sites_solution_secondary difmap
_audit_creation_date 2016-06-30
_audit_creation_method
;
  Olex2 1.1
  (compiled 2011.11.01 svn.r2039, GUI svn.r3906)
;
_audit_update_record
;
2016-07-16 deposited with the CCDC.
2016-08-17 downloaded from the CCDC.
;
_cell_angle_alpha 90.00
_cell_angle_beta 103.4452(19)
_cell_angle_gamma 90.00
_cell_formula_units_Z 2
_cell_length_a 12.0422(2)
_cell_length_b 6.75793(12)
_cell_length_c 15.1547(3)
_cell_measurement_reflns_used 5301
_cell_measurement_temperature 99.5
_cell_measurement_theta_max 70.8269
_cell_measurement_theta_min 2.9957
_cell_volume 1199.49(4)
_computing_cell_refinement
;
CrysAlisPro, Agilent Technologies,
Version 1.171.35.11 (release 16-05-2011 CrysAlis171 .NET)
(compiled May 16 2011,17:55:39)
;
_computing_data_collection
;
CrysAlisPro, Agilent Technologies,
Version 1.171.35.11 (release 16-05-2011 CrysAlis171 .NET)
(compiled May 16 2011,17:55:39)
;
_computing_data_reduction
;
CrysAlisPro, Agilent Technologies,
Version 1.171.35.11 (release 16-05-2011 CrysAlis171 .NET)
(compiled May 16 2011,17:55:39)
;
_computing_molecular_graphics
;
O. V. Dolomanov, L. J. Bourhis, R. J. Gildea, J. A. K. Howard and H. Puschmann,
OLEX2: a complete structure solution, refinement and analysis program.
J. Appl. Cryst. (2009). 42, 339-341.
;
_computing_publication_material
;
O. V. Dolomanov, L. J. Bourhis, R. J. Gildea, J. A. K. Howard and H. Puschmann,
OLEX2: a complete structure solution, refinement and analysis program.
J. Appl. Cryst. (2009). 42, 339-341.
;
_computing_structure_refinement
;
XL, G.M. Sheldrick, Acta Cryst.
(2008). A64, 112-122
;
_computing_structure_solution
;
XS, G.M. Sheldrick, Acta Cryst.
(2008). A64, 112-122
;
_diffrn_ambient_temperature 99.5
_diffrn_detector_area_resol_mean 16.0971
_diffrn_measured_fraction_theta_full 0.992
_diffrn_measured_fraction_theta_max 0.992
_diffrn_measurement_details
;
  1 omega   -2.00   23.00   1.0000    1.5000
omega____ theta____ kappa____ phi______ frames
    -       -3.5000  -77.0000    0.0000 25

  2 omega  -20.00    5.00   1.0000    1.5000
omega____ theta____ kappa____ phi______ frames
    -       -3.5000   45.0000 -180.0000 25

  3 omega  -55.00  -24.00   1.0000    1.5000
omega____ theta____ kappa____ phi______ frames
    -       -3.5000  -77.0000    0.0000 31

  4 omega  -31.00   52.00   1.0000    1.5000
omega____ theta____ kappa____ phi______ frames
    -       36.8122  -37.0000 -180.0000 83

  5 omega   10.00   46.00   1.0000    1.5000
omega____ theta____ kappa____ phi______ frames
    -       36.8122  -46.0000  100.0000 36

  6 omega  -32.00   -6.00   1.0000    1.5000
omega____ theta____ kappa____ phi______ frames
    -       36.8122  -46.0000  100.0000 26

  7 omega  -25.00   55.00   1.0000    1.5000
omega____ theta____ kappa____ phi______ frames
    -       36.8122  -37.0000  -30.0000 80

  8 omega   58.00   92.00   1.0000    1.5000
omega____ theta____ kappa____ phi______ frames
    -       36.8122   37.0000 -150.0000 34

  9 omega   19.00  106.00   1.0000    1.5000
omega____ theta____ kappa____ phi______ frames
    -       36.8122   37.0000    0.0000 87

 10 omega   21.00  105.00   1.0000    1.5000
omega____ theta____ kappa____ phi______ frames
    -       36.8122   37.0000  -90.0000 84

 11 omega   19.00   45.00   1.0000    1.5000
omega____ theta____ kappa____ phi______ frames
    -       36.8122   37.0000 -120.0000 26

 12 omega   33.00   84.00   1.0000    1.5000
omega____ theta____ kappa____ phi______ frames
    -       36.8122   37.0000 -180.0000 51

 13 omega  130.00  164.00   1.0000    1.8000
omega____ theta____ kappa____ phi______ frames
    -      108.0000   77.0000  150.0000 34

 14 omega   81.00  107.00   1.0000    1.8000
omega____ theta____ kappa____ phi______ frames
    -      108.0000   77.0000  150.0000 26

 15 omega   71.00  178.00   1.0000    1.8000
omega____ theta____ kappa____ phi______ frames
    -      108.0000   15.0000  -90.0000 107

 16 omega  107.00  134.00   1.0000    1.8000
omega____ theta____ kappa____ phi______ frames
    -      108.0000   45.0000   90.0000 27

 17 omega   93.00  120.00   1.0000    1.8000
omega____ theta____ kappa____ phi______ frames
    -      108.0000   45.0000  120.0000 27

 18 omega   71.00   96.00   1.0000    1.8000
omega____ theta____ kappa____ phi______ frames
    -      108.0000   15.0000 -180.0000 25

 19 omega   41.00   75.00   1.0000    1.8000
omega____ theta____ kappa____ phi______ frames
    -      108.0000  -45.0000   60.0000 34

 20 omega   83.00  159.00   1.0000    1.8000
omega____ theta____ kappa____ phi______ frames
    -      108.0000   77.0000    0.0000 76

 21 omega  142.00  172.00   1.0000    1.8000
omega____ theta____ kappa____ phi______ frames
    -      108.0000   77.0000 -150.0000 30

 22 omega   72.00   97.00   1.0000    1.8000
omega____ theta____ kappa____ phi______ frames
    -      108.0000   15.0000 -150.0000 25

 23 omega   81.00  107.00   1.0000    1.8000
omega____ theta____ kappa____ phi______ frames
    -      108.0000   77.0000 -150.0000 26

 24 omega  114.00  168.00   1.0000    1.8000
omega____ theta____ kappa____ phi______ frames
    -      108.0000   77.0000 -180.0000 54

 25 omega  122.00  173.00   1.0000    1.8000
omega____ theta____ kappa____ phi______ frames
    -      108.0000   77.0000   90.0000 51

 26 omega  108.00  142.00   1.0000    1.8000
omega____ theta____ kappa____ phi______ frames
    -      108.0000  111.0000  -90.0000 34

 27 omega   81.00  107.00   1.0000    1.8000
omega____ theta____ kappa____ phi______ frames
    -      108.0000   77.0000 -180.0000 26

 28 omega   77.00  103.00   1.0000    1.8000
omega____ theta____ kappa____ phi______ frames
    -      108.0000   15.0000 -120.0000 26

 29 omega   42.00   86.00   1.0000    1.8000
omega____ theta____ kappa____ phi______ frames
    -      108.0000  -45.0000  120.0000 44

 30 omega   96.00  123.00   1.0000    1.8000
omega____ theta____ kappa____ phi______ frames
    -      108.0000   45.0000 -180.0000 27

 31 omega   82.00  107.00   1.0000    1.8000
omega____ theta____ kappa____ phi______ frames
    -      108.0000   77.0000   90.0000 25

 32 omega  131.00  174.00   1.0000    1.8000
omega____ theta____ kappa____ phi______ frames
    -      108.0000   77.0000  120.0000 43

 33 omega   94.00  120.00   1.0000    1.8000
omega____ theta____ kappa____ phi______ frames
    -      108.0000   45.0000  150.0000 26

 34 omega   81.00  107.00   1.0000    1.8000
omega____ theta____ kappa____ phi______ frames
    -      108.0000   77.0000  120.0000 26

 35 omega  102.00  169.00   1.0000    1.8000
omega____ theta____ kappa____ phi______ frames
    -      108.0000   45.0000  -30.0000 67

 36 omega   55.00   91.00   1.0000    1.8000
omega____ theta____ kappa____ phi______ frames
    -      108.0000  -77.0000  120.0000 36
;
_diffrn_measurement_device_type 'Xcalibur, Eos, Gemini'
_diffrn_measurement_method '\w scans'
_diffrn_orient_matrix_UB_11 -0.0840733000
_diffrn_orient_matrix_UB_12 0.1304347000
_diffrn_orient_matrix_UB_13 0.0367381000
_diffrn_orient_matrix_UB_21 -0.0854518000
_diffrn_orient_matrix_UB_22 -0.0098524000
_diffrn_orient_matrix_UB_23 -0.0929817000
_diffrn_orient_matrix_UB_31 -0.0541612000
_diffrn_orient_matrix_UB_32 -0.1867101000
_diffrn_orient_matrix_UB_33 0.0304986000
_diffrn_radiation_monochromator graphite
_diffrn_radiation_type 'Cu K\a'
_diffrn_radiation_wavelength 1.5418
_diffrn_reflns_av_R_equivalents 0.0214
_diffrn_reflns_av_unetI/netI 0.0280
_diffrn_reflns_limit_h_max 14
_diffrn_reflns_limit_h_min -14
_diffrn_reflns_limit_k_max 8
_diffrn_reflns_limit_k_min -8
_diffrn_reflns_limit_l_max 18
_diffrn_reflns_limit_l_min -18
_diffrn_reflns_number 8390
_diffrn_reflns_theta_full 70.96
_diffrn_reflns_theta_max 70.96
_diffrn_reflns_theta_min 3.00
_diffrn_source 'Enhance (Cu) X-ray Source'
_exptl_absorpt_coefficient_mu 0.727
_exptl_absorpt_correction_T_max 1.00000
_exptl_absorpt_correction_T_min 0.90151
_exptl_absorpt_correction_type multi-scan
_exptl_absorpt_process_details
;
CrysAlisPro, Agilent Technologies,
Version 1.171.35.11 (release 16-05-2011 CrysAlis171 .NET)
(compiled May 16 2011,17:55:39)
Empirical absorption correction using spherical harmonics,
 implemented in SCALE3 ABSPACK scaling algorithm.
;
_exptl_crystal_colour colorless
_exptl_crystal_density_diffrn 1.286
_exptl_crystal_density_method 'not measured'
_exptl_crystal_description block
_exptl_crystal_F_000 496
_exptl_crystal_recrystallization_method 'Re-crystallisation from solvent: EtOAc'
_exptl_crystal_size_max 0.35
_exptl_crystal_size_mid 0.35
_exptl_crystal_size_min 0.30
_refine_diff_density_max 0.203
_refine_diff_density_min -0.202
_refine_diff_density_rms 0.044
_refine_ls_abs_structure_details 'Flack H D (1983), Acta Cryst. A39, 876-881'
_refine_ls_abs_structure_Flack 0.05(14)
_refine_ls_extinction_method none
_refine_ls_goodness_of_fit_ref 1.034
_refine_ls_hydrogen_treatment constr
_refine_ls_matrix_type full
_refine_ls_number_parameters 315
_refine_ls_number_reflns 4358
_refine_ls_number_restraints 1
_refine_ls_restrained_S_all 1.034
_refine_ls_R_factor_all 0.0345
_refine_ls_R_factor_gt 0.0339
_refine_ls_shift/su_max 0.001
_refine_ls_shift/su_mean 0.000
_refine_ls_structure_factor_coef Fsqd
_refine_ls_weighting_details 'calc w=1/[\s^2^(Fo^2^)+(0.0548P)^2^+0.2427P] where P=(Fo^2^+2Fc^2^)/3'
_refine_ls_weighting_scheme calc
_refine_ls_wR_factor_gt 0.0889
_refine_ls_wR_factor_ref 0.0896
_reflns_number_gt 4269
_reflns_number_total 4358
_reflns_threshold_expression >2sigma(I)
_cod_data_source_file c6ra11422a2.cif
_cod_data_source_block exp_2571
_cod_database_code 7226353
_reflns_odcompleteness_completeness 99.91
_reflns_odcompleteness_iscentric 1
_reflns_odcompleteness_theta 66.97

loop_
_space_group_symop_id
_space_group_symop_operation_xyz
1 'x, y, z'
2 '-x, y+1/2, -z'

loop_
_atom_site_label
_atom_site_type_symbol
_atom_site_fract_x
_atom_site_fract_y
_atom_site_fract_z
_atom_site_U_iso_or_equiv
_atom_site_adp_type
_atom_site_occupancy
_atom_site_symmetry_multiplicity
_atom_site_calc_flag
_atom_site_refinement_flags
O4 O 1.03929(8) 0.46600(17) 0.34325(7) 0.0151(2) Uani 1 1 d .
O2 O 0.67588(9) 0.93834(19) 0.32055(7) 0.0222(3) Uani 1 1 d .
O1 O 0.36158(9) 0.69343(18) 0.25442(7) 0.0191(2) Uani 1 1 d .
C11 C 0.96517(13) 0.4877(2) 0.47546(10) 0.0169(3) Uani 1 1 d .
C13 C 0.83824(12) 0.4580(2) 0.32164(10) 0.0138(3) Uani 1 1 d .
O6 O 0.80535(9) 0.4396(2) 0.04883(7) 0.0221(3) Uani 1 1 d .
C12 C 0.84812(13) 0.4832(2) 0.41947(10) 0.0154(3) Uani 1 1 d .
O5 O 0.76314(10) 0.49351(18) 0.45141(7) 0.0211(3) Uani 1 1 d .
C10 C 1.05380(13) 0.4800(2) 0.43595(10) 0.0163(3) Uani 1 1 d .
C3 C 0.58164(13) 0.8562(3) 0.30621(10) 0.0181(3) Uani 1 1 d .
C18 C 0.72343(12) 0.4235(2) 0.26109(10) 0.0140(3) Uani 1 1 d .
H18 H 0.6775 0.3430 0.2930 0.017 Uiso 1 1 calc R
C9 C 0.64771(12) 0.5960(2) 0.20842(10) 0.0144(3) Uani 1 1 d .
H9 H 0.6964 0.7001 0.1927 0.017 Uiso 1 1 calc R
O3 O 0.49667(10) 0.1589(2) 0.11618(10) 0.0301(3) Uani 1 1 d .
C5 C 0.44812(13) 0.6144(2) 0.22158(10) 0.0164(3) Uani 1 1 d .
C2 C 0.48821(13) 0.9231(3) 0.34553(10) 0.0203(3) Uani 1 1 d .
C4 C 0.55504(13) 0.6850(2) 0.24588(10) 0.0159(3) Uani 1 1 d .
C6 C 0.40442(12) 0.4508(3) 0.15405(10) 0.0168(3) Uani 1 1 d .
C14 C 0.93235(12) 0.4481(2) 0.28904(9) 0.0135(3) Uani 1 1 d .
C1 C 0.38420(14) 0.8433(3) 0.31739(10) 0.0207(3) Uani 1 1 d .
C25 C 1.17796(13) 0.4847(3) 0.48056(11) 0.0217(3) Uani 1 1 d .
H25A H 1.2034 0.6196 0.4883 0.033 Uiso 1 1 calc R
H25B H 1.2200 0.4163 0.4433 0.033 Uiso 1 1 calc R
H25C H 1.1905 0.4214 0.5387 0.033 Uiso 1 1 calc R
C15 C 0.93898(12) 0.4117(2) 0.19146(10) 0.0140(3) Uani 1 1 d .
C21 C 0.32763(14) 0.3088(3) 0.19186(12) 0.0220(4) Uani 1 1 d .
H21A H 0.2596 0.3768 0.1974 0.033 Uiso 1 1 calc R
H21B H 0.3678 0.2621 0.2504 0.033 Uiso 1 1 calc R
H21C H 0.3074 0.1983 0.1514 0.033 Uiso 1 1 calc R
C8 C 0.61098(12) 0.4492(3) 0.12822(10) 0.0164(3) Uani 1 1 d .
H8 H 0.6087 0.5080 0.0687 0.020 Uiso 1 1 calc R
C28 C 1.01697(14) 0.1501(3) 0.09442(11) 0.0234(4) Uani 1 1 d .
H28A H 0.9447 0.1402 0.0516 0.035 Uiso 1 1 calc R
H28B H 1.0556 0.0250 0.0987 0.035 Uiso 1 1 calc R
H28C H 1.0627 0.2495 0.0746 0.035 Uiso 1 1 calc R
C20 C 0.27702(15) 0.9007(3) 0.34428(12) 0.0269(4) Uani 1 1 d .
H20A H 0.2228 0.7945 0.3305 0.040 Uiso 1 1 calc R
H20B H 0.2456 1.0171 0.3115 0.040 Uiso 1 1 calc R
H20C H 0.2937 0.9275 0.4082 0.040 Uiso 1 1 calc R
C24 C 0.98052(15) 0.4959(3) 0.57687(10) 0.0208(3) Uani 1 1 d .
H24A H 0.9677 0.3669 0.5991 0.031 Uiso 1 1 calc R
H24B H 0.9268 0.5878 0.5917 0.031 Uiso 1 1 calc R
H24C H 1.0568 0.5383 0.6044 0.031 Uiso 1 1 calc R
C19 C 0.51349(15) 1.0881(3) 0.41458(12) 0.0278(4) Uani 1 1 d .
H19A H 0.5526 1.1932 0.3918 0.042 Uiso 1 1 calc R
H19B H 0.5607 1.0386 0.4702 0.042 Uiso 1 1 calc R
H19C H 0.4432 1.1374 0.4257 0.042 Uiso 1 1 calc R
C22 C 0.33677(14) 0.5503(3) 0.06453(11) 0.0199(3) Uani 1 1 d .
H22A H 0.2719 0.6206 0.0771 0.024 Uiso 1 1 calc R
H22B H 0.3857 0.6470 0.0452 0.024 Uiso 1 1 calc R
C16 C 0.81897(12) 0.3996(2) 0.12817(10) 0.0147(3) Uani 1 1 d .
C27 C 0.99774(13) 0.2070(3) 0.18758(10) 0.0181(3) Uani 1 1 d .
H27A H 1.0710 0.2080 0.2309 0.022 Uiso 1 1 calc R
H27B H 0.9513 0.1056 0.2066 0.022 Uiso 1 1 calc R
C7 C 0.50452(12) 0.3339(3) 0.13233(11) 0.0182(3) Uani 1 1 d .
C26 C 1.00602(14) 0.5804(3) 0.16051(11) 0.0198(3) Uani 1 1 d .
H26A H 1.0839 0.5764 0.1945 0.030 Uiso 1 1 calc R
H26B H 0.9726 0.7049 0.1706 0.030 Uiso 1 1 calc R
H26C H 1.0036 0.5657 0.0971 0.030 Uiso 1 1 calc R
C17 C 0.72097(12) 0.3302(3) 0.16758(10) 0.0156(3) Uani 1 1 d .
H17 H 0.7100 0.1865 0.1656 0.019 Uiso 1 1 calc R
C23 C 0.29395(15) 0.4057(3) -0.01279(12) 0.0260(4) Uani 1 1 d .
H23A H 0.2423 0.4724 -0.0615 0.039 Uiso 1 1 calc R
H23B H 0.2550 0.2981 0.0084 0.039 Uiso 1 1 calc R
H23C H 0.3575 0.3553 -0.0341 0.039 Uiso 1 1 calc R

loop_
_atom_site_aniso_label
_atom_site_aniso_U_11
_atom_site_aniso_U_22
_atom_site_aniso_U_33
_atom_site_aniso_U_23
_atom_site_aniso_U_13
_atom_site_aniso_U_12
O4 0.0146(5) 0.0168(6) 0.0128(5) 0.0004(4) 0.0008(4) 0.0003(4)
O2 0.0172(5) 0.0243(7) 0.0220(6) -0.0046(5) -0.0017(4) 0.0009(5)
O1 0.0137(5) 0.0233(6) 0.0209(6) -0.0006(5) 0.0053(4) 0.0023(4)
C11 0.0264(8) 0.0104(7) 0.0126(7) -0.0001(6) 0.0018(6) -0.0009(6)
C13 0.0167(7) 0.0114(8) 0.0129(6) 0.0015(6) 0.0025(5) 0.0015(6)
O6 0.0181(5) 0.0351(7) 0.0125(5) -0.0004(5) 0.0020(4) 0.0034(5)
C12 0.0229(7) 0.0092(7) 0.0143(7) 0.0011(6) 0.0045(6) 0.0003(6)
O5 0.0246(6) 0.0239(6) 0.0173(5) 0.0001(5) 0.0102(4) 0.0014(5)
C10 0.0228(8) 0.0098(7) 0.0135(7) 0.0010(6) -0.0016(6) -0.0005(6)
C3 0.0189(7) 0.0193(8) 0.0136(7) 0.0017(6) -0.0013(6) 0.0057(6)
C18 0.0139(7) 0.0146(8) 0.0150(7) 0.0002(6) 0.0060(5) 0.0000(6)
C9 0.0114(7) 0.0178(8) 0.0133(7) 0.0001(6) 0.0010(5) -0.0003(6)
O3 0.0182(6) 0.0223(7) 0.0484(8) -0.0107(6) 0.0045(5) -0.0017(5)
C5 0.0161(7) 0.0182(8) 0.0155(7) 0.0030(6) 0.0051(6) 0.0036(6)
C2 0.0226(8) 0.0231(9) 0.0140(7) 0.0016(6) 0.0017(6) 0.0083(7)
C4 0.0162(7) 0.0174(8) 0.0137(7) 0.0023(6) 0.0024(5) 0.0038(6)
C6 0.0105(6) 0.0203(9) 0.0186(7) 0.0031(7) 0.0014(5) -0.0003(6)
C14 0.0163(7) 0.0099(7) 0.0126(7) 0.0010(6) -0.0001(5) 0.0001(6)
C1 0.0235(8) 0.0246(9) 0.0143(7) 0.0025(7) 0.0053(6) 0.0086(7)
C25 0.0220(8) 0.0211(9) 0.0183(7) 0.0014(7) -0.0032(6) -0.0018(7)
C15 0.0121(6) 0.0170(8) 0.0131(7) 0.0000(6) 0.0035(5) 0.0002(6)
C21 0.0176(8) 0.0238(9) 0.0248(8) 0.0047(7) 0.0051(6) -0.0007(7)
C8 0.0133(7) 0.0207(9) 0.0147(7) -0.0017(7) 0.0019(5) 0.0004(6)
C28 0.0204(8) 0.0305(10) 0.0204(8) -0.0057(7) 0.0072(6) 0.0032(7)
C20 0.0264(8) 0.0311(10) 0.0269(9) 0.0036(7) 0.0138(7) 0.0073(7)
C24 0.0320(9) 0.0164(9) 0.0127(7) -0.0003(6) 0.0028(6) -0.0035(7)
C19 0.0243(8) 0.0352(11) 0.0222(8) -0.0090(8) 0.0020(7) 0.0068(8)
C22 0.0174(7) 0.0210(9) 0.0201(8) 0.0032(6) 0.0019(6) 0.0010(6)
C16 0.0144(7) 0.0164(8) 0.0133(7) -0.0029(6) 0.0030(6) 0.0022(6)
C27 0.0190(7) 0.0200(9) 0.0152(7) -0.0012(6) 0.0039(6) 0.0033(7)
C7 0.0134(7) 0.0200(9) 0.0188(7) -0.0030(7) -0.0010(6) -0.0001(6)
C26 0.0194(7) 0.0225(9) 0.0176(7) 0.0021(7) 0.0045(6) -0.0033(6)
C17 0.0132(7) 0.0163(8) 0.0163(7) -0.0031(6) 0.0016(6) -0.0013(6)
C23 0.0275(9) 0.0270(10) 0.0205(8) 0.0024(7) -0.0002(6) -0.0006(7)

loop_
_atom_type_symbol
_atom_type_description
_atom_type_scat_dispersion_real
_atom_type_scat_dispersion_imag
_atom_type_scat_source
C C 0.0181 0.0091 'International Tables Vol C Tables 4.2.6.8 and 6.1.1.4'
H H 0.0000 0.0000 'International Tables Vol C Tables 4.2.6.8 and 6.1.1.4'
O O 0.0492 0.0322 'International Tables Vol C Tables 4.2.6.8 and 6.1.1.4'

loop_
_geom_angle_atom_site_label_1
_geom_angle_atom_site_label_2
_geom_angle_atom_site_label_3
_geom_angle
C14 O4 C10 119.93(11)
C5 O1 C1 119.79(12)
C12 C11 C24 117.69(14)
C10 C11 C12 119.91(13)
C10 C11 C24 122.39(14)
C12 C13 C18 119.05(12)
C14 C13 C12 120.07(13)
C14 C13 C18 120.59(13)
C11 C12 C13 115.31(13)
O5 C12 C11 123.09(13)
O5 C12 C13 121.56(14)
O4 C10 C25 109.86(13)
C11 C10 O4 122.18(13)
C11 C10 C25 127.96(14)
O2 C3 C2 123.46(16)
O2 C3 C4 121.56(14)
C2 C3 C4 114.96(14)
C13 C18 H18 109.5
C13 C18 C9 122.71(13)
C13 C18 C17 116.50(12)
C9 C18 H18 109.5
C17 C18 H18 109.5
C17 C18 C9 87.24(11)
C18 C9 H9 110.2
C4 C9 C18 120.07(12)
C4 C9 H9 110.2
C4 C9 C8 116.99(12)
C8 C9 C18 87.13(12)
C8 C9 H9 110.2
O1 C5 C6 110.93(13)
C4 C5 O1 121.78(15)
C4 C5 C6 127.23(14)
C3 C2 C19 117.42(15)
C1 C2 C3 119.79(15)
C1 C2 C19 122.75(15)
C3 C4 C9 118.84(14)
C5 C4 C3 120.60(14)
C5 C4 C9 120.50(15)
C5 C6 C21 110.45(13)
C5 C6 C22 107.53(14)
C5 C6 C7 110.64(12)
C21 C6 C22 110.85(12)
C21 C6 C7 109.20(15)
C7 C6 C22 108.13(13)
O4 C14 C15 110.19(11)
C13 C14 O4 122.38(12)
C13 C14 C15 127.42(13)
O1 C1 C20 109.69(14)
C2 C1 O1 122.53(14)
C2 C1 C20 127.75(17)
C10 C25 H25A 109.5
C10 C25 H25B 109.5
C10 C25 H25C 109.5
H25A C25 H25B 109.5
H25A C25 H25C 109.5
H25B C25 H25C 109.5
C14 C15 C16 111.15(12)
C14 C15 C27 107.87(12)
C14 C15 C26 109.16(13)
C16 C15 C27 107.30(12)
C26 C15 C16 109.51(12)
C26 C15 C27 111.84(12)
C6 C21 H21A 109.5
C6 C21 H21B 109.5
C6 C21 H21C 109.5
H21A C21 H21B 109.5
H21A C21 H21C 109.5
H21B C21 H21C 109.5
C9 C8 H8 113.8
C7 C8 C9 112.76(12)
C7 C8 H8 113.8
C7 C8 C17 111.96(14)
C17 C8 C9 88.14(11)
C17 C8 H8 113.8
H28A C28 H28B 109.5
H28A C28 H28C 109.5
H28B C28 H28C 109.5
C27 C28 H28A 109.5
C27 C28 H28B 109.5
C27 C28 H28C 109.5
C1 C20 H20A 109.5
C1 C20 H20B 109.5
C1 C20 H20C 109.5
H20A C20 H20B 109.5
H20A C20 H20C 109.5
H20B C20 H20C 109.5
C11 C24 H24A 109.5
C11 C24 H24B 109.5
C11 C24 H24C 109.5
H24A C24 H24B 109.5
H24A C24 H24C 109.5
H24B C24 H24C 109.5
C2 C19 H19A 109.5
C2 C19 H19B 109.5
C2 C19 H19C 109.5
H19A C19 H19B 109.5
H19A C19 H19C 109.5
H19B C19 H19C 109.5
C6 C22 H22A 108.7
C6 C22 H22B 108.7
H22A C22 H22B 107.6
C23 C22 C6 114.03(15)
C23 C22 H22A 108.7
C23 C22 H22B 108.7
O6 C16 C15 119.98(13)
O6 C16 C17 121.62(13)
C17 C16 C15 118.37(12)
C15 C27 H27A 108.5
C15 C27 H27B 108.5
C28 C27 C15 115.10(13)
C28 C27 H27A 108.5
C28 C27 H27B 108.5
H27A C27 H27B 107.5
O3 C7 C6 121.19(15)
O3 C7 C8 121.56(15)
C8 C7 C6 117.20(15)
C15 C26 H26A 109.5
C15 C26 H26B 109.5
C15 C26 H26C 109.5
H26A C26 H26B 109.5
H26A C26 H26C 109.5
H26B C26 H26C 109.5
C18 C17 C8 88.50(11)
C18 C17 H17 114.0
C8 C17 H17 114.0
C16 C17 C18 112.63(13)
C16 C17 C8 111.27(13)
C16 C17 H17 114.0
C22 C23 H23A 109.5
C22 C23 H23B 109.5
C22 C23 H23C 109.5
H23A C23 H23B 109.5
H23A C23 H23C 109.5
H23B C23 H23C 109.5

loop_
_geom_bond_atom_site_label_1
_geom_bond_atom_site_label_2
_geom_bond_distance
O4 C10 1.3780(18)
O4 C14 1.3623(17)
O2 C3 1.236(2)
O1 C5 1.3639(19)
O1 C1 1.375(2)
C11 C12 1.467(2)
C11 C10 1.341(2)
C11 C24 1.506(2)
C13 C12 1.4695(19)
C13 C18 1.4893(19)
C13 C14 1.339(2)
O6 C16 1.2058(19)
C12 O5 1.2316(18)
C10 C25 1.491(2)
C3 C2 1.462(2)
C3 C4 1.463(2)
C18 H18 0.9800
C18 C9 1.578(2)
C18 C17 1.545(2)
C9 H9 0.9800
C9 C4 1.491(2)
C9 C8 1.551(2)
O3 C7 1.207(2)
C5 C4 1.342(2)
C5 C6 1.515(2)
C2 C1 1.339(2)
C2 C19 1.511(2)
C6 C21 1.533(2)
C6 C22 1.563(2)
C6 C7 1.540(2)
C14 C15 1.5194(19)
C1 C20 1.493(2)
C25 H25A 0.9600
C25 H25B 0.9600
C25 H25C 0.9600
C15 C16 1.5396(19)
C15 C27 1.561(2)
C15 C26 1.532(2)
C21 H21A 0.9600
C21 H21B 0.9600
C21 H21C 0.9600
C8 H8 0.9800
C8 C7 1.514(2)
C8 C17 1.546(2)
C28 H28A 0.9600
C28 H28B 0.9600
C28 H28C 0.9600
C28 C27 1.532(2)
C20 H20A 0.9600
C20 H20B 0.9600
C20 H20C 0.9600
C24 H24A 0.9600
C24 H24B 0.9600
C24 H24C 0.9600
C19 H19A 0.9600
C19 H19B 0.9600
C19 H19C 0.9600
C22 H22A 0.9700
C22 H22B 0.9700
C22 C23 1.521(2)
C16 C17 1.516(2)
C27 H27A 0.9700
C27 H27B 0.9700
C26 H26A 0.9600
C26 H26B 0.9600
C26 H26C 0.9600
C17 H17 0.9800
C23 H23A 0.9600
C23 H23B 0.9600
C23 H23C 0.9600

loop_
_geom_torsion_atom_site_label_1
_geom_torsion_atom_site_label_2
_geom_torsion_atom_site_label_3
_geom_torsion_atom_site_label_4
_geom_torsion
O4 C14 C15 C16 -177.64(12)
O4 C14 C15 C27 64.99(16)
O4 C14 C15 C26 -56.74(16)
O2 C3 C2 C1 171.08(16)
O2 C3 C2 C19 -6.5(2)
O2 C3 C4 C9 6.2(2)
O2 C3 C4 C5 -171.01(15)
O1 C5 C4 C3 -2.5(2)
O1 C5 C4 C9 -179.69(13)
O1 C5 C6 C21 -47.22(17)
O1 C5 C6 C22 73.85(15)
O1 C5 C6 C7 -168.26(13)
C13 C18 C9 C4 -97.98(17)
C13 C18 C9 C8 142.28(13)
C13 C18 C17 C8 -147.83(14)
C13 C18 C17 C16 -35.4(2)
C13 C14 C15 C16 3.8(2)
C13 C14 C15 C27 -113.52(17)
C13 C14 C15 C26 124.75(17)
O6 C16 C17 C18 -138.74(16)
O6 C16 C17 C8 -41.2(2)
C12 C11 C10 O4 -0.6(2)
C12 C11 C10 C25 179.36(15)
C12 C13 C18 C9 94.99(17)
C12 C13 C18 C17 -160.17(14)
C12 C13 C14 O4 -1.8(2)
C12 C13 C14 C15 176.50(15)
C10 O4 C14 C13 5.0(2)
C10 O4 C14 C15 -173.57(13)
C10 C11 C12 C13 3.6(2)
C10 C11 C12 O5 -178.60(15)
C3 C2 C1 O1 2.4(2)
C3 C2 C1 C20 -175.44(16)
C18 C13 C12 C11 171.50(14)
C18 C13 C12 O5 -6.4(2)
C18 C13 C14 O4 -175.64(14)
C18 C13 C14 C15 2.7(2)
C18 C9 C4 C3 90.75(18)
C18 C9 C4 C5 -92.05(18)
C18 C9 C8 C7 90.83(14)
C18 C9 C8 C17 -22.26(11)
C9 C18 C17 C8 -22.35(11)
C9 C18 C17 C16 90.13(14)
C9 C8 C7 O3 -137.30(17)
C9 C8 C7 C6 45.22(18)
C9 C8 C17 C18 22.74(11)
C9 C8 C17 C16 -91.02(13)
C5 O1 C1 C2 3.2(2)
C5 O1 C1 C20 -178.58(14)
C5 C6 C22 C23 176.00(13)
C5 C6 C7 O3 146.54(16)
C5 C6 C7 C8 -35.97(18)
C2 C3 C4 C9 -175.15(13)
C2 C3 C4 C5 7.7(2)
C4 C3 C2 C1 -7.6(2)
C4 C3 C2 C19 174.88(15)
C4 C9 C8 C7 -31.68(19)
C4 C9 C8 C17 -144.77(14)
C4 C5 C6 C21 135.51(17)
C4 C5 C6 C22 -103.42(18)
C4 C5 C6 C7 14.5(2)
C6 C5 C4 C3 174.46(14)
C6 C5 C4 C9 -2.7(3)
C14 O4 C10 C11 -3.7(2)
C14 O4 C10 C25 176.26(14)
C14 C13 C12 C11 -2.4(2)
C14 C13 C12 O5 179.75(15)
C14 C13 C18 C9 -91.15(19)
C14 C13 C18 C17 13.7(2)
C14 C15 C16 O6 154.36(15)
C14 C15 C16 C17 -27.66(19)
C14 C15 C27 C28 -177.17(13)
C1 O1 C5 C4 -3.1(2)
C1 O1 C5 C6 179.43(13)
C15 C16 C17 C18 43.31(19)
C15 C16 C17 C8 140.89(14)
C21 C6 C22 C23 -63.18(18)
C21 C6 C7 O3 24.8(2)
C21 C6 C7 C8 -157.74(14)
C8 C9 C4 C3 -165.96(14)
C8 C9 C4 C5 11.2(2)
C24 C11 C12 C13 -174.96(14)
C24 C11 C12 O5 2.9(2)
C24 C11 C10 O4 177.83(15)
C24 C11 C10 C25 -2.2(3)
C19 C2 C1 O1 179.88(15)
C19 C2 C1 C20 2.0(3)
C22 C6 C7 O3 -95.94(19)
C22 C6 C7 C8 81.55(16)
C16 C15 C27 C28 63.00(16)
C27 C15 C16 O6 -87.93(18)
C27 C15 C16 C17 90.05(16)
C7 C6 C22 C23 56.50(18)
C7 C8 C17 C18 -91.11(14)
C7 C8 C17 C16 155.14(13)
C26 C15 C16 O6 33.7(2)
C26 C15 C16 C17 -148.36(14)
C26 C15 C27 C28 -57.11(17)
C17 C18 C9 C4 142.02(15)
C17 C18 C9 C8 22.29(11)
C17 C8 C7 O3 -39.8(2)
C17 C8 C7 C6 142.77(14)
